data_4108984
loop_
_publ_author_name
'Chen-I Yang'
'Wolfgang Wernsdorfer'
'Gene-Hsiang Lee'
'Hui-Lien Tsai'

_publ_section_title
;
 A Pentanuclear Manganese Single-Molecule Magnet with a Large Anisotropy
;
_journal_name_full 'Journal of the American Chemical Society'
_journal_page_first 456
_journal_page_last 457
_journal_paper_doi 10.1021/ja066533a
_journal_volume 129
_journal_year 2007
_chemical_formula_sum 'C45 H75 Cl2 Mn5 N24 O7'
_chemical_formula_weight 1409.89
_chemical_name_systematic
; 
 ? 
;
_space_group_IT_number 161
_symmetry_cell_setting hexagonal
_symmetry_space_group_name_Hall 'R 3 -2"c'
_symmetry_space_group_name_H-M 'R 3 c :H'
_atom_sites_solution_hydrogens geom
_atom_sites_solution_primary direct
_atom_sites_solution_secondary difmap
_audit_creation_method SHELXL-97
_cell_angle_alpha 90.00
_cell_angle_beta 90.00
_cell_angle_gamma 120.00
_cell_formula_units_Z 6
_cell_length_a 13.4646(2)
_cell_length_b 13.4646(2)
_cell_length_c 59.9213(10)
_cell_measurement_reflns_used all
_cell_measurement_temperature 150(1)
_cell_measurement_theta_max 27.50
_cell_measurement_theta_min 1.00
_cell_volume 9408.0(3)
_computing_cell_refinement DENZO-SMN
_computing_data_collection 'NONIUS COLLECT'
_computing_data_reduction DENZO-SMN
_computing_molecular_graphics 'Bruker SHELXTL'
_computing_publication_material 'Bruker SHELXTL'
_computing_structure_refinement 'SHELXL-97 (Sheldrick, 1997)'
_computing_structure_solution 'SHELXS-97 (Sheldrick, 1990)'
_diffrn_ambient_temperature 150(1)
_diffrn_measured_fraction_theta_full 1.000
_diffrn_measured_fraction_theta_max 1.000
_diffrn_measurement_device_type 'NONIUS KappaCCD'
_diffrn_measurement_method '\w scans'
_diffrn_radiation_monochromator graphite
_diffrn_radiation_source 'fine-focus sealed tube'
_diffrn_radiation_type MoK\a
_diffrn_radiation_wavelength 0.71073
_diffrn_reflns_av_R_equivalents 0.0382
_diffrn_reflns_av_sigmaI/netI 0.0325
_diffrn_reflns_limit_h_max 17
_diffrn_reflns_limit_h_min -13
_diffrn_reflns_limit_k_max 14
_diffrn_reflns_limit_k_min -17
_diffrn_reflns_limit_l_max 77
_diffrn_reflns_limit_l_min -51
_diffrn_reflns_number 25200
_diffrn_reflns_theta_full 27.49
_diffrn_reflns_theta_max 27.49
_diffrn_reflns_theta_min 1.87
_exptl_absorpt_coefficient_mu 1.130
_exptl_absorpt_correction_T_max 0.856
_exptl_absorpt_correction_T_min 0.743
_exptl_absorpt_correction_type multi-scan
_exptl_crystal_colour dark-green
_exptl_crystal_density_diffrn 1.493
_exptl_crystal_description block
_exptl_crystal_F_000 4368
_exptl_crystal_size_max 0.25
_exptl_crystal_size_mid 0.20
_exptl_crystal_size_min 0.20
_refine_diff_density_max 0.509
_refine_diff_density_min -0.513
_refine_diff_density_rms 0.125
_refine_ls_abs_structure_details 'Flack H D (1983), Acta Cryst. A39, 876-881'
_refine_ls_abs_structure_Flack -0.015(16)
_refine_ls_extinction_coef 0.00042(4)
_refine_ls_extinction_expression Fc^*^=kFc[1+0.001xFc^2^\l^3^/sin(2\q)]^-1/4^
_refine_ls_extinction_method SHELXL
_refine_ls_goodness_of_fit_ref 1.110
_refine_ls_hydrogen_treatment constr
_refine_ls_matrix_type full
_refine_ls_number_parameters 254
_refine_ls_number_reflns 4023
_refine_ls_number_restraints 4
_refine_ls_restrained_S_all 1.193
_refine_ls_R_factor_all 0.0475
_refine_ls_R_factor_gt 0.0374
_refine_ls_shift/su_max 0.000
_refine_ls_shift/su_mean 0.000
_refine_ls_structure_factor_coef Fsqd
_refine_ls_weighting_details 'calc w=1/[\s^2^(Fo^2^)+(0.0520P)^2^+0.0000P] where P=(Fo^2^+2Fc^2^)/3'
_refine_ls_weighting_scheme calc
_refine_ls_wR_factor_gt 0.0817
_refine_ls_wR_factor_ref 0.0855
_reflns_number_gt 3479
_reflns_number_total 4023
_reflns_threshold_expression >2sigma(I)
_cod_data_source_file ja066533asi20060913_094724.cif
_cod_data_source_block ic11641
_cod_original_sg_symbol_H-M 'R 3 c'
_cod_database_code 4108984

loop_
_symmetry_equiv_pos_as_xyz
'x, y, z'
'-y, x-y, z'
'-x+y, -x, z'
'-y, -x, z+1/2'
'-x+y, y, z+1/2'
'x, x-y, z+1/2'
'x+2/3, y+1/3, z+1/3'
'-y+2/3, x-y+1/3, z+1/3'
'-x+y+2/3, -x+1/3, z+1/3'
'-y+2/3, -x+1/3, z+5/6'
'-x+y+2/3, y+1/3, z+5/6'
'x+2/3, x-y+1/3, z+5/6'
'x+1/3, y+2/3, z+2/3'
'-y+1/3, x-y+2/3, z+2/3'
'-x+y+1/3, -x+2/3, z+2/3'
'-y+1/3, -x+2/3, z+7/6'
'-x+y+1/3, y+2/3, z+7/6'
'x+1/3, x-y+2/3, z+7/6'

loop_
_atom_site_label
_atom_site_type_symbol
_atom_site_fract_x
_atom_site_fract_y
_atom_site_fract_z
_atom_site_U_iso_or_equiv
_atom_site_adp_type
_atom_site_occupancy
_atom_site_symmetry_multiplicity
_atom_site_calc_flag
_atom_site_refinement_flags
_atom_site_disorder_assembly
_atom_site_disorder_group
Mn1 Mn 0.11226(4) -0.04583(4) 0.161148(8) 0.03331(14) Uani 1 1 d . . .
Mn2 Mn 0.0000 0.0000 0.212650(14) 0.02946(19) Uani 1 3 d S . .
Mn3 Mn 0.0000 0.0000 0.109189(15) 0.0400(2) Uani 1 3 d S . .
Cl1 Cl 0.0000 0.0000 0.25132(3) 0.0460(4) Uani 1 3 d S . .
Cl2 Cl 0.0000 0.0000 0.07060(3) 0.0436(4) Uani 1 3 d S . .
O1 O 0.0000 0.0000 0.16172(8) 0.0340(8) Uani 1 3 d S . .
O2 O 0.23008(19) -0.08081(19) 0.16126(4) 0.0396(6) Uani 1 1 d . . .
O3 O 0.20514(19) 0.20234(19) 0.16376(4) 0.0357(5) Uani 1 1 d . . .
N1 N 0.2299(2) 0.1188(2) 0.15675(5) 0.0338(6) Uani 1 1 d . . .
N2 N 0.1365(3) -0.0151(3) 0.19949(5) 0.0349(6) Uani 1 1 d . . .
N3 N 0.2290(3) 0.0136(2) 0.20662(5) 0.0376(7) Uani 1 1 d . . .
N4 N 0.3198(3) 0.0392(3) 0.21297(6) 0.0559(9) Uani 1 1 d . . .
N5 N 0.0954(3) -0.0744(3) 0.12157(6) 0.0490(9) Uani 1 1 d D A .
N6 N 0.0839(4) -0.1518(4) 0.11647(6) 0.0580(11) Uani 1 1 d D . .
N7 N 0.0535(7) -0.2511(6) 0.10932(12) 0.065(2) Uiso 0.60 1 d PD A 1
N7' N 0.1029(12) -0.2250(10) 0.1115(2) 0.077(4) Uiso 0.40 1 d PD A 2
C1 C 0.3240(3) -0.0311(3) 0.14889(5) 0.0380(8) Uani 1 1 d . . .
C2 C 0.3778(3) -0.0942(3) 0.14358(6) 0.0445(9) Uani 1 1 d . . .
H2A H 0.3453 -0.1712 0.1486 0.053 Uiso 1 1 calc R . .
C3 C 0.4785(3) -0.0454(4) 0.13105(7) 0.0500(10) Uani 1 1 d . . .
H3A H 0.5143 -0.0891 0.1277 0.060 Uiso 1 1 calc R . .
C4 C 0.5263(3) 0.0657(4) 0.12354(7) 0.0473(9) Uani 1 1 d . . .
H4A H 0.5939 0.0980 0.1147 0.057 Uiso 1 1 calc R . .
C5 C 0.4761(3) 0.1297(3) 0.12888(6) 0.0421(8) Uani 1 1 d . . .
H5A H 0.5103 0.2067 0.1238 0.051 Uiso 1 1 calc R . .
C6 C 0.3760(3) 0.0843(3) 0.14162(5) 0.0367(7) Uani 1 1 d . . .
C7 C 0.3290(3) 0.1564(3) 0.14761(6) 0.0337(7) Uani 1 1 d . . .
H7A H 0.3738 0.2362 0.1446 0.040 Uiso 1 1 calc R . .
N8 N 0.2818(2) -0.0667(2) 0.04875(5) 0.0392(7) Uani 1 1 d . . .
C8 C 0.3397(3) -0.0957(3) 0.03031(6) 0.0425(8) Uani 1 1 d . . .
H8A H 0.3642 -0.0361 0.0186 0.051 Uiso 1 1 calc R . .
H8B H 0.4098 -0.0919 0.0365 0.051 Uiso 1 1 calc R . .
C9 C 0.2682(3) -0.2109(3) 0.01958(7) 0.0501(9) Uani 1 1 d . . .
H9A H 0.3131 -0.2217 0.0079 0.075 Uiso 1 1 calc R . .
H9B H 0.1997 -0.2152 0.0129 0.075 Uiso 1 1 calc R . .
H9C H 0.2452 -0.2711 0.0309 0.075 Uiso 1 1 calc R . .
C10 C 0.2437(3) -0.1536(3) 0.06759(6) 0.0505(9) Uani 1 1 d . . .
H10A H 0.2084 -0.1299 0.0794 0.061 Uiso 1 1 calc R . .
H10B H 0.1834 -0.2287 0.0618 0.061 Uiso 1 1 calc R . .
C11 C 0.3361(5) -0.1695(4) 0.07802(8) 0.0711(13) Uani 1 1 d . . .
H11A H 0.3047 -0.2211 0.0909 0.107 Uiso 1 1 calc R . .
H11B H 0.3989 -0.0951 0.0830 0.107 Uiso 1 1 calc R . .
H11C H 0.3650 -0.2028 0.0670 0.107 Uiso 1 1 calc R . .
C12 C 0.1759(3) -0.0680(3) 0.04019(7) 0.0454(9) Uani 1 1 d . . .
H12A H 0.1365 -0.0560 0.0530 0.055 Uiso 1 1 calc R . .
H12B H 0.1234 -0.1451 0.0340 0.055 Uiso 1 1 calc R . .
C13 C 0.1965(3) 0.0203(4) 0.02248(7) 0.0524(10) Uani 1 1 d . . .
H13A H 0.1228 0.0111 0.0176 0.079 Uiso 1 1 calc R . .
H13B H 0.2356 0.0096 0.0097 0.079 Uiso 1 1 calc R . .
H13C H 0.2443 0.0974 0.0286 0.079 Uiso 1 1 calc R . .
C14 C 0.3694(3) 0.0529(3) 0.05730(7) 0.0445(9) Uani 1 1 d . . .
H14A H 0.4364 0.0497 0.0633 0.053 Uiso 1 1 calc R . .
H14B H 0.3965 0.1064 0.0445 0.053 Uiso 1 1 calc R . .
C15 C 0.3275(4) 0.1015(3) 0.07497(7) 0.0532(10) Uani 1 1 d . . .
H15A H 0.3906 0.1760 0.0798 0.080 Uiso 1 1 calc R . .
H15B H 0.2991 0.0490 0.0877 0.080 Uiso 1 1 calc R . .
H15C H 0.2653 0.1113 0.0689 0.080 Uiso 1 1 calc R . .

loop_
_atom_site_aniso_label
_atom_site_aniso_U_11
_atom_site_aniso_U_22
_atom_site_aniso_U_33
_atom_site_aniso_U_23
_atom_site_aniso_U_13
_atom_site_aniso_U_12
Mn1 0.0328(3) 0.0329(3) 0.0348(3) 0.0028(2) 0.0049(2) 0.0169(2)
Mn2 0.0285(3) 0.0285(3) 0.0314(5) 0.000 0.000 0.01424(13)
Mn3 0.0433(3) 0.0433(3) 0.0335(5) 0.000 0.000 0.02165(17)
Cl1 0.0541(6) 0.0541(6) 0.0298(8) 0.000 0.000 0.0271(3)
Cl2 0.0482(5) 0.0482(5) 0.0344(8) 0.000 0.000 0.0241(3)
O1 0.0305(11) 0.0305(11) 0.041(2) 0.000 0.000 0.0153(5)
O2 0.0351(12) 0.0396(14) 0.0479(15) 0.0094(12) 0.0111(11) 0.0214(11)
O3 0.0330(11) 0.0337(12) 0.0390(13) -0.0005(10) -0.0031(10) 0.0157(9)
N1 0.0352(15) 0.0358(15) 0.0309(15) 0.0010(11) 0.0003(12) 0.0182(12)
N2 0.0332(15) 0.0402(16) 0.0330(16) 0.0046(13) 0.0067(13) 0.0196(12)
N3 0.0428(19) 0.0319(14) 0.0385(16) 0.0054(12) 0.0034(14) 0.0191(13)
N4 0.0356(18) 0.059(2) 0.072(2) -0.0002(18) -0.0080(16) 0.0227(16)
N5 0.0403(18) 0.052(2) 0.0357(19) 0.0199(17) -0.0060(14) 0.0084(17)
N6 0.077(3) 0.103(3) 0.0280(17) 0.025(2) 0.0223(17) 0.071(3)
C1 0.0315(17) 0.049(2) 0.0322(18) -0.0018(15) -0.0016(14) 0.0187(16)
C2 0.0401(19) 0.049(2) 0.045(2) -0.0010(17) 0.0047(16) 0.0225(17)
C3 0.045(2) 0.062(3) 0.046(2) -0.0115(19) 0.0037(18) 0.029(2)
C4 0.0364(19) 0.064(3) 0.037(2) -0.0041(18) 0.0057(16) 0.0218(19)
C5 0.0351(18) 0.054(2) 0.0320(18) 0.0019(16) 0.0016(15) 0.0182(17)
C6 0.0334(17) 0.0436(19) 0.0293(17) 0.0019(15) -0.0021(14) 0.0165(15)
C7 0.0325(16) 0.0337(17) 0.0312(16) 0.0058(13) 0.0000(14) 0.0138(14)
N8 0.0344(15) 0.0332(14) 0.0445(17) 0.0034(12) 0.0046(13) 0.0127(12)
C8 0.0405(19) 0.043(2) 0.045(2) 0.0056(17) 0.0038(16) 0.0213(16)
C9 0.050(2) 0.049(2) 0.050(2) -0.0011(18) -0.0029(18) 0.0239(19)
C10 0.056(2) 0.038(2) 0.044(2) 0.0029(17) 0.0081(18) 0.0135(18)
C11 0.082(3) 0.058(3) 0.056(3) 0.012(2) -0.017(2) 0.021(3)
C12 0.0313(18) 0.0399(19) 0.059(2) -0.0032(18) 0.0021(17) 0.0136(15)
C13 0.044(2) 0.052(2) 0.063(3) 0.003(2) -0.0071(19) 0.0254(19)
C14 0.0353(18) 0.0355(18) 0.051(2) 0.0007(16) 0.0011(16) 0.0090(16)
C15 0.050(2) 0.041(2) 0.053(2) -0.0074(18) -0.0028(19) 0.0116(18)

loop_
_atom_type_symbol
_atom_type_description
_atom_type_scat_dispersion_real
_atom_type_scat_dispersion_imag
_atom_type_scat_source
C C 0.0033 0.0016 'International Tables Vol C Tables 4.2.6.8 and 6.1.1.4'
H H 0.0000 0.0000 'International Tables Vol C Tables 4.2.6.8 and 6.1.1.4'
N N 0.0061 0.0033 'International Tables Vol C Tables 4.2.6.8 and 6.1.1.4'
O O 0.0106 0.0060 'International Tables Vol C Tables 4.2.6.8 and 6.1.1.4'
Mn Mn 0.3368 0.7283 'International Tables Vol C Tables 4.2.6.8 and 6.1.1.4'
Cl Cl 0.1484 0.1585 'International Tables Vol C Tables 4.2.6.8 and 6.1.1.4'

loop_
_geom_angle_atom_site_label_1
_geom_angle_atom_site_label_2
_geom_angle_atom_site_label_3
_geom_angle
_geom_angle_site_symmetry_1
_geom_angle_site_symmetry_3
O2 Mn1 O1 176.06(9) . .
O2 Mn1 O3 91.75(9) . 3
O1 Mn1 O3 91.88(7) . 3
O2 Mn1 N1 88.76(11) . .
O1 Mn1 N1 87.69(8) . .
O3 Mn1 N1 177.04(11) 3 .
O2 Mn1 N2 88.85(10) . .
O1 Mn1 N2 89.32(16) . .
O3 Mn1 N2 94.65(10) 3 .
N1 Mn1 N2 88.28(11) . .
O2 Mn1 N5 89.27(12) . .
O1 Mn1 N5 92.47(17) . .
O3 Mn1 N5 86.71(11) 3 .
N1 Mn1 N5 90.38(12) . .
N2 Mn1 N5 177.72(12) . .
N2 Mn2 N2 106.78(9) 3 .
N2 Mn2 N2 106.78(9) 3 2
N2 Mn2 N2 106.78(9) . 2
N2 Mn2 Cl1 112.04(8) 3 .
N2 Mn2 Cl1 112.04(8) . .
N2 Mn2 Cl1 112.04(8) 2 .
N5 Mn3 N5 108.42(11) 2 3
N5 Mn3 N5 108.42(12) 2 .
N5 Mn3 N5 108.42(11) 3 .
N5 Mn3 Cl2 110.50(11) 2 .
N5 Mn3 Cl2 110.50(11) 3 .
N5 Mn3 Cl2 110.50(11) . .
Mn1 O1 Mn1 119.967(11) 3 2
Mn1 O1 Mn1 119.967(11) 3 .
Mn1 O1 Mn1 119.967(11) 2 .
C1 O2 Mn1 126.0(2) . .
N1 O3 Mn1 113.99(18) . 2
C7 N1 O3 115.6(3) . .
C7 N1 Mn1 125.6(2) . .
O3 N1 Mn1 118.80(19) . .
N3 N2 Mn2 131.4(2) . .
N3 N2 Mn1 116.5(2) . .
Mn2 N2 Mn1 109.62(13) . .
N4 N3 N2 177.4(4) . .
N6 N5 Mn3 124.0(3) . .
N6 N5 Mn1 114.5(3) . .
Mn3 N5 Mn1 107.58(19) . .
N5 N6 N7' 161.4(9) . .
N5 N6 N7 170.7(6) . .
N7' N6 N7 27.8(7) . .
O2 C1 C2 118.3(3) . .
O2 C1 C6 123.4(3) . .
C2 C1 C6 118.3(3) . .
C3 C2 C1 120.8(4) . .
C4 C3 C2 120.4(4) . .
C5 C4 C3 119.7(3) . .
C4 C5 C6 121.6(4) . .
C5 C6 C1 119.2(3) . .
C5 C6 C7 119.5(3) . .
C1 C6 C7 121.3(3) . .
N1 C7 C6 123.9(3) . .
C12 N8 C8 110.8(3) . .
C12 N8 C10 106.9(3) . .
C8 N8 C10 111.3(3) . .
C12 N8 C14 110.7(3) . .
C8 N8 C14 106.8(3) . .
C10 N8 C14 110.3(3) . .
C9 C8 N8 115.7(3) . .
C11 C10 N8 115.8(3) . .
N8 C12 C13 115.4(3) . .
C15 C14 N8 115.8(3) . .

loop_
_geom_bond_atom_site_label_1
_geom_bond_atom_site_label_2
_geom_bond_distance
_geom_bond_site_symmetry_2
Mn1 O2 1.867(2) .
Mn1 O1 1.8973(5) .
Mn1 O3 1.924(2) 3
Mn1 N1 1.996(3) .
Mn1 N2 2.328(3) .
Mn1 N5 2.395(4) .
Mn2 N2 2.101(3) 3
Mn2 N2 2.101(3) .
Mn2 N2 2.101(3) 2
Mn2 Cl1 2.3174(17) .
Mn3 N5 2.119(4) 2
Mn3 N5 2.119(4) 3
Mn3 N5 2.119(4) .
Mn3 Cl2 2.3126(18) .
O1 Mn1 1.8973(5) 3
O1 Mn1 1.8973(5) 2
O2 C1 1.323(4) .
O3 N1 1.388(4) .
O3 Mn1 1.924(2) 2
N1 C7 1.290(4) .
N2 N3 1.183(4) .
N3 N4 1.156(4) .
N5 N6 1.021(4) .
N6 N7' 1.174(9) .
N6 N7 1.261(7) .
C1 C2 1.402(5) .
C1 C6 1.416(5) .
C2 C3 1.394(5) .
C3 C4 1.375(6) .
C4 C5 1.373(6) .
C5 C6 1.396(5) .
C6 C7 1.444(5) .
N8 C12 1.506(5) .
N8 C8 1.512(4) .
N8 C10 1.519(5) .
N8 C14 1.532(4) .
C8 C9 1.501(5) .
C10 C11 1.500(7) .
C12 C13 1.512(6) .
C14 C15 1.496(6) .
